data_1516351
loop_
_publ_author_name
'Vitaliano, Rosa'
'Fratoddi, Ilaria'
'Venditti, Iole'
'Roviello, Giuseppina'
'Battocchio, Chiara'
'Polzonetti, Giovanni'
'Russo, Maria Vittoria'

_publ_section_title
;
 Self-assembled monolayers based on Pd-containing organometallic thiols:
 preparation and structural characterization.
;
_journal_issue 52
_journal_name_full 'The journal of physical chemistry. A'
_journal_page_first 14730
_journal_page_last 14740
_journal_paper_doi 10.1021/jp904865k
_journal_volume 113
_journal_year 2009
_chemical_formula_moiety 'C28 H60 O2 P2 Pd S2'
_chemical_formula_sum 'C28 H60 O2 P2 Pd S2'
_chemical_formula_weight 661.22
_chemical_name_systematic
;
 trans-Palladium(II)-bis(tributylphosphine)-bis(kS-thioacetate)
;
_space_group_IT_number 1
_symmetry_cell_setting triclinic
_symmetry_space_group_name_Hall 'P 1'
_symmetry_space_group_name_H-M 'P 1'
_atom_sites_solution_hydrogens geom
_atom_sites_solution_primary direct
_atom_sites_solution_secondary difmap
_audit_creation_method SHELXL-97
_cell_angle_alpha 67.8280(10)
_cell_angle_beta 81.864(5)
_cell_angle_gamma 85.0560(10)
_cell_formula_units_Z 1
_cell_length_a 8.538(5)
_cell_length_b 10.605(4)
_cell_length_c 11.064(6)
_cell_measurement_reflns_used 99
_cell_measurement_temperature 293(2)
_cell_measurement_theta_max 21.453
_cell_measurement_theta_min 3.865
_cell_volume 917.8(8)
_computing_cell_refinement 'Dirax/lsq (Duisenberg & Schreurs 1989-2000)'
_computing_data_collection 'Collect (Nonius BV, 1997-2000)'
_computing_data_reduction 'EvalCCD (Duisenberg & Schreurs 1990-2000)'
_computing_molecular_graphics 'Ortep-3 for Windows (Farrugia, 1997)'
_computing_structure_refinement 'SHELXL-97 (Sheldrick, 1997)'
_computing_structure_solution 'SHELXS-97 (Sheldrick, 1990)'
_diffrn_ambient_temperature 293(2)
_diffrn_detector 'CCD plate'
_diffrn_detector_area_resol_mean 9
_diffrn_measured_fraction_theta_full 0.968
_diffrn_measured_fraction_theta_max 0.968
_diffrn_measurement_device '95mm CCD camera on \k-goniostat'
_diffrn_measurement_device_type 'Bruker-Nonius KappaCCD'
_diffrn_measurement_method 'CCD rotation images, thick slices'
_diffrn_radiation_monochromator graphite
_diffrn_radiation_source 'fine-focus sealed tube'
_diffrn_radiation_type MoK\a
_diffrn_radiation_wavelength 0.71069
_diffrn_reflns_av_R_equivalents 0.0532
_diffrn_reflns_av_sigmaI/netI 0.0786
_diffrn_reflns_limit_h_max 10
_diffrn_reflns_limit_h_min -11
_diffrn_reflns_limit_k_max 13
_diffrn_reflns_limit_k_min -12
_diffrn_reflns_limit_l_max 14
_diffrn_reflns_limit_l_min -14
_diffrn_reflns_number 14254
_diffrn_reflns_theta_full 27.49
_diffrn_reflns_theta_max 27.49
_diffrn_reflns_theta_min 3.24
_diffrn_source 'Enraf Nonius FR590'
_exptl_absorpt_coefficient_mu 0.727
_exptl_absorpt_correction_T_max 0.8683
_exptl_absorpt_correction_T_min 0.8115
_exptl_absorpt_correction_type multi-scan
_exptl_absorpt_process_details
;
SADABS(Bruker 2000)
;
_exptl_crystal_colour yellow
_exptl_crystal_density_diffrn 1.196
_exptl_crystal_density_method 'not measured'
_exptl_crystal_description prism
_exptl_crystal_F_000 352
_exptl_crystal_size_max 0.30
_exptl_crystal_size_mid 0.30
_exptl_crystal_size_min 0.20
_refine_diff_density_max 0.875
_refine_diff_density_min -0.829
_refine_diff_density_rms 0.089
_refine_ls_abs_structure_details 'Flack H D (1983), Acta Cryst. A39, 876-881'
_refine_ls_abs_structure_Flack 0.30(6)
_refine_ls_extinction_method none
_refine_ls_goodness_of_fit_ref 0.985
_refine_ls_hydrogen_treatment constr
_refine_ls_matrix_type full
_refine_ls_number_parameters 314
_refine_ls_number_reflns 6745
_refine_ls_number_restraints 27
_refine_ls_restrained_S_all 0.990
_refine_ls_R_factor_all 0.0841
_refine_ls_R_factor_gt 0.0513
_refine_ls_shift/su_max 0.938
_refine_ls_shift/su_mean 0.104
_refine_ls_structure_factor_coef Fsqd
_refine_ls_weighting_details 'calc w=1/[\s^2^(Fo^2^)+(0.0927P)^2^+0.0000P] where P=(Fo^2^+2Fc^2^)/3'
_refine_ls_weighting_scheme calc
_refine_ls_wR_factor_gt 0.1319
_refine_ls_wR_factor_ref 0.1536
_reflns_number_gt 4666
_reflns_number_total 6745
_reflns_threshold_expression >2sigma(I)
_cod_data_source_file jp904865k_si_002.cif
_cod_data_source_block rv80
_cod_original_sg_symbol_H-M P1
_cod_database_code 1516351

loop_
_symmetry_equiv_pos_as_xyz
'x, y, z'

loop_
_atom_site_label
_atom_site_type_symbol
_atom_site_fract_x
_atom_site_fract_y
_atom_site_fract_z
_atom_site_U_iso_or_equiv
_atom_site_adp_type
_atom_site_occupancy
_atom_site_symmetry_multiplicity
_atom_site_calc_flag
_atom_site_refinement_flags
Pd1 Pd 0.88809(18) 0.56851(15) 0.58353(16) 0.05245(17) Uani 1 1 d .
P1 P 0.9268(4) 0.7589(4) 0.6314(4) 0.0551(10) Uani 1 1 d .
S2 S 0.6279(4) 0.6538(4) 0.5526(4) 0.0659(11) Uani 1 1 d .
S1 S 1.1468(5) 0.4839(4) 0.6126(4) 0.0603(10) Uani 1 1 d .
P2 P 0.8520(4) 0.3801(4) 0.5354(3) 0.0535(10) Uani 1 1 d .
O1 O 1.0442(14) 0.4145(15) 0.8578(13) 0.105(5) Uani 1 1 d .
O2 O 0.7369(14) 0.7165(14) 0.3017(10) 0.098(4) Uani 1 1 d .
C1 C 1.1571(19) 0.4198(11) 0.7794(16) 0.081(5) Uani 1 1 d .
C3 C 0.6240(14) 0.7112(13) 0.3832(11) 0.065(4) Uani 1 1 d .
C2 C 1.3271(15) 0.3718(11) 0.8206(11) 0.073(3) Uani 1 1 d .
H2A H 1.3220 0.3426 0.9144 0.110 Uiso 1 1 d R
H2B H 1.3978 0.4458 0.7796 0.110 Uiso 1 1 d R
H2C H 1.3652 0.2973 0.7940 0.110 Uiso 1 1 d R
C4 C 0.4737(13) 0.7553(11) 0.3388(11) 0.115(7) Uani 1 1 d .
H4A H 0.4612 0.8525 0.3130 0.173 Uiso 1 1 d R
H4B H 0.3930 0.7124 0.4090 0.173 Uiso 1 1 d R
H4C H 0.4648 0.7305 0.2652 0.173 Uiso 1 1 d R
C1A C 0.8570(13) 0.2241(11) 0.6792(11) 0.071(4) Uani 1 1 d RD
H1A1 H 0.8362 0.1488 0.6549 0.071 Uiso 1 1 calc R
H1A2 H 0.9631 0.2092 0.7048 0.071 Uiso 1 1 calc R
C2A C 0.7421(15) 0.2204(11) 0.7966(8) 0.067(4) Uani 1 1 d D
H2A1 H 0.7528 0.3016 0.8149 0.067 Uiso 1 1 calc R
H2A2 H 0.6352 0.2218 0.7759 0.067 Uiso 1 1 calc R
C3A C 0.7666(14) 0.0972(11) 0.9175(9) 0.089(5) Uani 1 1 d D
H3A1 H 0.7652 0.0167 0.8959 0.089 Uiso 1 1 calc R
H3A2 H 0.8711 0.1001 0.9410 0.089 Uiso 1 1 calc R
C4A C 0.6484(17) 0.082(2) 1.0350(12) 0.117(6) Uani 1 1 d D
H4A1 H 0.6583 0.1563 1.0622 0.175 Uiso 1 1 d R
H4A2 H 0.6696 -0.0027 1.1050 0.175 Uiso 1 1 d R
H4A3 H 0.5428 0.0828 1.0140 0.175 Uiso 1 1 d R
C1B C 0.6639(16) 0.3692(9) 0.4815(12) 0.063(4) Uani 1 1 d D
H1B1 H 0.5809 0.3830 0.5453 0.063 Uiso 1 1 calc R
H1B2 H 0.6555 0.4457 0.3993 0.063 Uiso 1 1 calc R
C2B C 0.6257(14) 0.2405(11) 0.4601(14) 0.076(4) Uani 1 1 d D
H2B1 H 0.7109 0.2242 0.3992 0.076 Uiso 1 1 calc R
H2B2 H 0.6290 0.1645 0.5433 0.076 Uiso 1 1 calc R
C3B C 0.4710(14) 0.2359(16) 0.4096(19) 0.097(6) Uani 1 1 d D
H3B1 H 0.3839 0.2385 0.4753 0.097 Uiso 1 1 calc R
H3B2 H 0.4600 0.3162 0.3310 0.097 Uiso 1 1 calc R
C4B C 0.460(2) 0.1114(18) 0.378(2) 0.138(8) Uani 1 1 d D
H4B1 H 0.5450 0.1091 0.3124 0.208 Uiso 1 1 d R
H4B2 H 0.3605 0.1119 0.3466 0.208 Uiso 1 1 d R
H4B3 H 0.4685 0.0325 0.4569 0.208 Uiso 1 1 d R
C1C C 1.0041(15) 0.3478(14) 0.4146(13) 0.073(5) Uani 1 1 d D
H1C1 H 1.1039 0.3204 0.4512 0.073 Uiso 1 1 calc R
H1C2 H 0.9727 0.2755 0.3905 0.073 Uiso 1 1 calc R
C2C C 1.0213(19) 0.4799(17) 0.2944(13) 0.123(6) Uani 1 1 d D
H2C1 H 0.9198 0.5029 0.2601 0.123 Uiso 1 1 calc R
H2C2 H 1.0424 0.5513 0.3240 0.123 Uiso 1 1 calc R
C3C C 1.1446(15) 0.4842(14) 0.1830(11) 0.141(5) Uani 1 1 d D
H3C1 H 1.1172 0.4269 0.1389 0.141 Uiso 1 1 calc R
H3C2 H 1.2471 0.4535 0.2139 0.141 Uiso 1 1 calc R
C4C C 1.147(4) 0.6355(18) 0.089(2) 0.30(2) Uani 1 1 d D
H4C1 H 1.1726 0.6838 0.1415 0.449 Uiso 1 1 d R
H4C2 H 1.0425 0.6638 0.0641 0.449 Uiso 1 1 d R
H4C3 H 1.2222 0.6550 0.0121 0.449 Uiso 1 1 d R
C1D C 1.1125(12) 0.7674(11) 0.6917(13) 0.059(4) Uani 1 1 d D
H1D1 H 1.1215 0.6893 0.7725 0.059 Uiso 1 1 calc R
H1D2 H 1.1995 0.7599 0.6278 0.059 Uiso 1 1 calc R
C2D C 1.1312(13) 0.8963(13) 0.7181(15) 0.069(4) Uani 1 1 d D
H2D1 H 1.1183 0.9766 0.6398 0.069 Uiso 1 1 calc R
H2D2 H 1.0522 0.9016 0.7884 0.069 Uiso 1 1 calc R
C3D C 1.2953(14) 0.8882(12) 0.7568(15) 0.071(4) Uani 1 1 d D
H3D1 H 1.3065 0.8053 0.8328 0.071 Uiso 1 1 calc R
H3D2 H 1.3717 0.8816 0.6854 0.071 Uiso 1 1 calc R
C4D C 1.3350(18) 1.0062(14) 0.7884(15) 0.101(5) Uani 1 1 d D
H4D1 H 1.2694 1.0844 0.7462 0.151 Uiso 1 1 d R
H4D2 H 1.4443 1.0269 0.7582 0.151 Uiso 1 1 d R
H4D3 H 1.3168 0.9825 0.8819 0.151 Uiso 1 1 d R
C1E C 0.7760(18) 0.7869(12) 0.7545(12) 0.076(5) Uani 1 1 d D
H1E1 H 0.7917 0.8765 0.7541 0.076 Uiso 1 1 calc R
H1E2 H 0.6743 0.7913 0.7233 0.076 Uiso 1 1 calc R
C2E C 0.7610(18) 0.6898(14) 0.8967(11) 0.101(5) Uani 1 1 d D
H2E1 H 0.8652 0.6567 0.9230 0.101 Uiso 1 1 calc R
H2E2 H 0.7101 0.7365 0.9529 0.101 Uiso 1 1 calc R
C3E C 0.6643(14) 0.5726(11) 0.9104(9) 0.098(3) Uani 1 1 d D
H3E1 H 0.7238 0.5147 0.8688 0.098 Uiso 1 1 calc R
H3E2 H 0.5678 0.6055 0.8697 0.098 Uiso 1 1 calc R
C4E C 0.625(3) 0.492(3) 1.0605(14) 0.27(2) Uani 1 1 d D
H4E1 H 0.6756 0.4033 1.0840 0.406 Uiso 1 1 d R
H4E2 H 0.5126 0.4838 1.0830 0.406 Uiso 1 1 d R
H4E3 H 0.6637 0.5410 1.1072 0.406 Uiso 1 1 d R
C1F C 0.9050(12) 0.9128(11) 0.4858(10) 0.052(3) Uani 1 1 d D
H1F1 H 0.8004 0.9169 0.4594 0.052 Uiso 1 1 calc R
H1F2 H 0.9142 0.9923 0.5072 0.052 Uiso 1 1 calc R
C2F C 1.0279(16) 0.9156(12) 0.3735(10) 0.084(5) Uani 1 1 d D
H2F1 H 1.0191 0.8357 0.3527 0.084 Uiso 1 1 calc R
H2F2 H 1.1323 0.9120 0.3999 0.084 Uiso 1 1 calc R
C3F C 1.010(2) 1.0435(13) 0.2509(12) 0.129(8) Uani 1 1 d D
H3F1 H 0.9035 1.0510 0.2274 0.129 Uiso 1 1 calc R
H3F2 H 1.0274 1.1235 0.2690 0.129 Uiso 1 1 calc R
C4F C 1.128(3) 1.037(2) 0.1377(12) 0.184(12) Uani 1 1 d D
H4F1 H 1.2326 1.0288 0.1636 0.276 Uiso 1 1 d R
H4F2 H 1.1190 1.1185 0.0617 0.276 Uiso 1 1 d R
H4F3 H 1.1106 0.9593 0.1173 0.276 Uiso 1 1 d R

loop_
_atom_site_aniso_label
_atom_site_aniso_U_11
_atom_site_aniso_U_22
_atom_site_aniso_U_33
_atom_site_aniso_U_23
_atom_site_aniso_U_13
_atom_site_aniso_U_12
Pd1 0.0437(2) 0.0494(3) 0.0619(3) -0.01613(18) -0.01552(16) 0.00481(16)
P1 0.046(2) 0.061(2) 0.064(2) -0.029(2) -0.0122(19) 0.000(2)
S2 0.036(2) 0.078(3) 0.088(3) -0.035(2) -0.0190(19) 0.012(2)
S1 0.056(2) 0.057(2) 0.066(2) -0.0197(19) -0.0129(18) 0.004(2)
P2 0.047(2) 0.044(2) 0.062(2) -0.0101(17) -0.0121(18) 0.0072(19)
O1 0.062(7) 0.121(10) 0.108(9) -0.012(7) -0.036(6) 0.021(6)
O2 0.099(9) 0.112(9) 0.057(5) -0.009(6) 0.011(5) 0.005(7)
C1 0.075(10) 0.030(5) 0.133(12) -0.027(6) -0.001(8) -0.013(6)
C3 0.042(6) 0.086(8) 0.056(6) -0.008(5) -0.029(5) 0.011(6)
C2 0.055(6) 0.070(7) 0.084(7) -0.012(6) -0.021(5) 0.003(5)
C4 0.054(8) 0.119(13) 0.154(14) -0.021(10) -0.056(8) 0.032(7)
C1A 0.073(9) 0.042(7) 0.088(10) -0.012(7) -0.024(7) 0.008(6)
C2A 0.066(9) 0.083(10) 0.054(7) -0.026(7) -0.016(7) 0.000(8)
C3A 0.075(8) 0.083(8) 0.059(7) 0.028(6) -0.014(6) 0.017(6)
C4A 0.093(11) 0.161(15) 0.090(11) -0.035(10) -0.015(9) -0.013(10)
C1B 0.087(9) 0.030(5) 0.063(7) -0.012(5) 0.008(6) -0.009(6)
C2B 0.062(7) 0.067(8) 0.087(9) -0.014(6) -0.017(6) 0.017(6)
C3B 0.053(7) 0.125(14) 0.116(13) -0.041(11) -0.030(8) 0.003(8)
C4B 0.134(14) 0.129(13) 0.21(2) -0.097(14) -0.086(14) -0.023(11)
C1C 0.048(7) 0.090(11) 0.087(10) -0.035(9) -0.018(7) -0.014(7)
C2C 0.073(9) 0.201(18) 0.091(9) -0.055(11) -0.006(7) 0.020(11)
C3C 0.100(9) 0.205(15) 0.081(7) -0.025(9) 0.012(6) 0.016(9)
C4C 0.34(4) 0.25(3) 0.19(2) 0.12(2) -0.11(2) -0.18(3)
C1D 0.027(5) 0.088(9) 0.074(7) -0.036(6) -0.031(5) 0.015(5)
C2D 0.049(6) 0.094(10) 0.086(8) -0.054(7) -0.013(5) -0.013(6)
C3D 0.089(9) 0.062(7) 0.073(8) -0.027(6) -0.027(7) -0.030(7)
C4D 0.103(10) 0.122(12) 0.087(9) -0.050(8) 0.005(7) -0.027(9)
C1E 0.079(10) 0.068(9) 0.082(10) -0.040(8) 0.016(8) 0.004(8)
C2E 0.083(9) 0.134(10) 0.075(8) -0.033(7) 0.007(7) -0.005(7)
C3E 0.088(7) 0.121(9) 0.081(6) -0.033(6) -0.003(5) -0.018(7)
C4E 0.18(3) 0.39(5) 0.101(14) 0.09(2) -0.032(16) -0.10(3)
C1F 0.042(5) 0.054(7) 0.061(7) -0.019(6) -0.017(5) 0.003(5)
C2F 0.071(10) 0.054(7) 0.092(10) 0.014(7) -0.016(8) 0.000(7)
C3F 0.143(16) 0.153(16) 0.124(14) -0.079(12) -0.010(12) -0.055(12)
C4F 0.20(2) 0.22(2) 0.054(9) 0.026(11) 0.007(11) 0.015(18)

loop_
_atom_type_symbol
_atom_type_description
_atom_type_scat_dispersion_real
_atom_type_scat_dispersion_imag
_atom_type_scat_source
C C 0.0033 0.0016 'International Tables Vol C Tables 4.2.6.8 and 6.1.1.4'
H H 0.0000 0.0000 'International Tables Vol C Tables 4.2.6.8 and 6.1.1.4'
O O 0.0106 0.0060 'International Tables Vol C Tables 4.2.6.8 and 6.1.1.4'
P P 0.1023 0.0942 'International Tables Vol C Tables 4.2.6.8 and 6.1.1.4'
S S 0.1246 0.1234 'International Tables Vol C Tables 4.2.6.8 and 6.1.1.4'
Pd Pd -0.9988 1.0072 'International Tables Vol C Tables 4.2.6.8 and 6.1.1.4'

loop_
_geom_angle_atom_site_label_1
_geom_angle_atom_site_label_2
_geom_angle_atom_site_label_3
_geom_angle
_geom_angle_publ_flag
P2 Pd1 S1 86.37(14) no
P2 Pd1 P1 179.5(2) no
S1 Pd1 P1 93.22(15) no
P2 Pd1 S2 93.43(15) no
S1 Pd1 S2 179.6(2) no
P1 Pd1 S2 86.98(15) no
C1D P1 C1E 103.3(7) no
C1D P1 C1F 107.9(6) no
C1E P1 C1F 102.8(5) no
C1D P1 Pd1 118.2(4) no
C1E P1 Pd1 114.1(5) no
C1F P1 Pd1 109.2(4) no
C3 S2 Pd1 104.4(4) no
C1 S1 Pd1 106.4(6) no
C1A P2 C1B 101.5(6) no
C1A P2 C1C 103.5(5) no
C1B P2 C1C 105.4(6) no
C1A P2 Pd1 111.6(4) no
C1B P2 Pd1 117.6(4) no
C1C P2 Pd1 115.4(5) no
O1 C1 C2 122.4(14) no
O1 C1 S1 122.7(13) no
C2 C1 S1 114.9(11) no
O2 C3 C4 118.0(10) no
O2 C3 S2 126.1(9) no
C4 C3 S2 115.9(10) no
C1 C2 H2A 108.9 no
C1 C2 H2B 109.8 no
H2A C2 H2B 109.5 no
C1 C2 H2C 109.7 no
H2A C2 H2C 109.5 no
H2B C2 H2C 109.5 no
C3 C4 H4A 109.8 no
C3 C4 H4B 108.9 no
H4A C4 H4B 109.5 no
C3 C4 H4C 109.7 no
H4A C4 H4C 109.5 no
H4B C4 H4C 109.5 no
C2A C1A P2 115.7(7) no
C2A C1A H1A1 108.3 no
P2 C1A H1A1 108.4 no
C2A C1A H1A2 108.4 no
P2 C1A H1A2 108.4 no
H1A1 C1A H1A2 107.4 no
C3A C2A C1A 113.1(9) no
C3A C2A H2A1 108.8 no
C1A C2A H2A1 108.9 no
C3A C2A H2A2 109.1 no
C1A C2A H2A2 109.0 no
H2A1 C2A H2A2 107.8 no
C4A C3A C2A 115.8(9) no
C4A C3A H3A1 108.4 no
C2A C3A H3A1 108.1 no
C4A C3A H3A2 108.5 no
C2A C3A H3A2 108.4 no
H3A1 C3A H3A2 107.4 no
C3A C4A H4A1 108.2 no
C3A C4A H4A2 109.6 no
H4A1 C4A H4A2 109.5 no
C3A C4A H4A3 110.6 no
H4A1 C4A H4A3 109.5 no
H4A2 C4A H4A3 109.5 no
C2B C1B P2 120.3(8) no
C2B C1B H1B1 107.2 no
P2 C1B H1B1 107.3 no
C2B C1B H1B2 107.2 no
P2 C1B H1B2 107.2 no
H1B1 C1B H1B2 106.9 no
C3B C2B C1B 119.5(10) no
C3B C2B H2B1 107.5 no
C1B C2B H2B1 107.4 no
C3B C2B H2B2 107.5 no
C1B C2B H2B2 107.5 no
H2B1 C2B H2B2 107.0 no
C4B C3B C2B 113.1(9) no
C4B C3B H3B1 109.0 no
C2B C3B H3B1 109.0 no
C4B C3B H3B2 108.9 no
C2B C3B H3B2 109.0 no
H3B1 C3B H3B2 107.8 no
C3B C4B H4B1 109.2 no
C3B C4B H4B2 110.8 no
H4B1 C4B H4B2 109.5 no
C3B C4B H4B3 108.4 no
H4B1 C4B H4B3 109.5 no
H4B2 C4B H4B3 109.5 no
C2C C1C P2 107.3(9) no
C2C C1C H1C1 110.1 no
P2 C1C H1C1 110.2 no
C2C C1C H1C2 110.4 no
P2 C1C H1C2 110.2 no
H1C1 C1C H1C2 108.5 no
C3C C2C C1C 118.5(13) no
C3C C2C H2C1 107.6 no
C1C C2C H2C1 107.6 no
C3C C2C H2C2 107.7 no
C1C C2C H2C2 107.9 no
H2C1 C2C H2C2 107.1 no
C2C C3C C4C 104.9(11) no
C2C C3C H3C1 110.8 no
C4C C3C H3C1 110.7 no
C2C C3C H3C2 110.6 no
C4C C3C H3C2 111.0 no
H3C1 C3C H3C2 108.8 no
C3C C4C H4C1 104.8 no
C3C C4C H4C2 108.6 no
H4C1 C4C H4C2 109.5 no
C3C C4C H4C3 114.8 no
H4C1 C4C H4C3 109.5 no
H4C2 C4C H4C3 109.5 no
C2D C1D P1 115.3(7) no
C2D C1D H1D1 108.4 no
P1 C1D H1D1 108.4 no
C2D C1D H1D2 108.5 no
P1 C1D H1D2 108.5 no
H1D1 C1D H1D2 107.5 no
C3D C2D C1D 107.0(8) no
C3D C2D H2D1 110.3 no
C1D C2D H2D1 110.3 no
C3D C2D H2D2 110.4 no
C1D C2D H2D2 110.4 no
H2D1 C2D H2D2 108.6 no
C4D C3D C2D 114.8(9) no
C4D C3D H3D1 108.5 no
C2D C3D H3D1 108.6 no
C4D C3D H3D2 108.6 no
C2D C3D H3D2 108.7 no
H3D1 C3D H3D2 107.6 no
C3D C4D H4D1 109.8 no
C3D C4D H4D2 109.6 no
H4D1 C4D H4D2 109.5 no
C3D C4D H4D3 109.0 no
H4D1 C4D H4D3 109.5 no
H4D2 C4D H4D3 109.5 no
C2E C1E P1 121.5(9) no
C2E C1E H1E1 107.1 no
P1 C1E H1E1 107.0 no
C2E C1E H1E2 106.9 no
P1 C1E H1E2 106.9 no
H1E1 C1E H1E2 106.7 no
C3E C2E C1E 108.7(11) no
C3E C2E H2E1 110.0 no
C1E C2E H2E1 109.9 no
C3E C2E H2E2 109.9 no
C1E C2E H2E2 109.9 no
H2E1 C2E H2E2 108.4 no
C2E C3E C4E 106.3(11) no
C2E C3E H3E1 110.3 no
C4E C3E H3E1 111.1 no
C2E C3E H3E2 110.5 no
C4E C3E H3E2 110.1 no
H3E1 C3E H3E2 108.6 no
C3E C4E H4E1 109.6 no
C3E C4E H4E2 110.0 no
H4E1 C4E H4E2 109.5 no
C3E C4E H4E3 108.8 no
H4E1 C4E H4E3 109.5 no
H4E2 C4E H4E3 109.5 no
C2F C1F P1 111.6(7) no
C2F C1F H1F1 109.2 no
P1 C1F H1F1 109.3 no
C2F C1F H1F2 109.4 no
P1 C1F H1F2 109.3 no
H1F1 C1F H1F2 108.0 no
C1F C2F C3F 112.1(10) no
C1F C2F H2F1 109.3 no
C3F C2F H2F1 109.4 no
C1F C2F H2F2 109.1 no
C3F C2F H2F2 109.0 no
H2F1 C2F H2F2 107.9 no
C4F C3F C2F 110.1(10) no
C4F C3F H3F1 109.5 no
C2F C3F H3F1 109.5 no
C4F C3F H3F2 109.6 no
C2F C3F H3F2 109.9 no
H3F1 C3F H3F2 108.2 no
C3F C4F H4F1 108.0 no
C3F C4F H4F2 109.9 no
H4F1 C4F H4F2 109.5 no
C3F C4F H4F3 110.4 no
H4F1 C4F H4F3 109.5 no
H4F2 C4F H4F3 109.5 no

loop_
_geom_bond_atom_site_label_1
_geom_bond_atom_site_label_2
_geom_bond_distance
_geom_bond_publ_flag
Pd1 P2 2.308(4) no
Pd1 S1 2.330(4) no
Pd1 P1 2.332(4) no
Pd1 S2 2.346(4) no
P1 C1D 1.827(9) no
P1 C1E 1.829(12) no
P1 C1F 1.828(12) no
S2 C3 1.743(12) no
S1 C1 1.722(17) no
P2 C1A 1.815(11) no
P2 C1B 1.817(13) no
P2 C1C 1.835(14) no
O1 C1 1.19(2) no
O2 C3 1.213(17) no
C1 C2 1.568(19) no
C3 C4 1.417(16) no
C2 H2A 0.9600 no
C2 H2B 0.9600 no
C2 H2C 0.9600 no
C4 H4A 0.9600 no
C4 H4B 0.9600 no
C4 H4C 0.9600 no
C1A C2A 1.503(8) no
C1A H1A1 0.9700 no
C1A H1A2 0.9700 no
C2A C3A 1.500(8) no
C2A H2A1 0.9700 no
C2A H2A2 0.9700 no
C3A C4A 1.495(8) no
C3A H3A1 0.9700 no
C3A H3A2 0.9700 no
C4A H4A1 0.9600 no
C4A H4A2 0.9600 no
C4A H4A3 0.9600 no
C1B C2B 1.539(8) no
C1B H1B1 0.9700 no
C1B H1B2 0.9700 no
C2B C3B 1.517(8) no
C2B H2B1 0.9700 no
C2B H2B2 0.9700 no
C3B C4B 1.500(9) no
C3B H3B1 0.9700 no
C3B H3B2 0.9700 no
C4B H4B1 0.9600 no
C4B H4B2 0.9600 no
C4B H4B3 0.9600 no
C1C C2C 1.525(9) no
C1C H1C1 0.9700 no
C1C H1C2 0.9700 no
C2C C3C 1.493(9) no
C2C H2C1 0.9700 no
C2C H2C2 0.9700 no
C3C C4C 1.547(9) no
C3C H3C1 0.9700 no
C3C H3C2 0.9700 no
C4C H4C1 0.9600 no
C4C H4C2 0.9600 no
C4C H4C3 0.9600 no
C1D C2D 1.527(8) no
C1D H1D1 0.9700 no
C1D H1D2 0.9700 no
C2D C3D 1.508(8) no
C2D H2D1 0.9700 no
C2D H2D2 0.9700 no
C3D C4D 1.497(8) no
C3D H3D1 0.9700 no
C3D H3D2 0.9700 no
C4D H4D1 0.9600 no
C4D H4D2 0.9600 no
C4D H4D3 0.9600 no
C1E C2E 1.515(9) no
C1E H1E1 0.9700 no
C1E H1E2 0.9700 no
C2E C3E 1.500(9) no
C2E H2E1 0.9700 no
C2E H2E2 0.9700 no
C3E C4E 1.555(9) no
C3E H3E1 0.9700 no
C3E H3E2 0.9700 no
C4E H4E1 0.9600 no
C4E H4E2 0.9600 no
C4E H4E3 0.9600 no
C1F C2F 1.501(8) no
C1F H1F1 0.9700 no
C1F H1F2 0.9700 no
C2F C3F 1.529(9) no
C2F H2F1 0.9700 no
C2F H2F2 0.9700 no
C3F C4F 1.513(9) no
C3F H3F1 0.9700 no
C3F H3F2 0.9700 no
C4F H4F1 0.9600 no
C4F H4F2 0.9600 no
C4F H4F3 0.9600 no

loop_
_geom_torsion_atom_site_label_1
_geom_torsion_atom_site_label_2
_geom_torsion_atom_site_label_3
_geom_torsion_atom_site_label_4
_geom_torsion
_geom_torsion_publ_flag
P2 Pd1 P1 C1D -41(24) no
S1 Pd1 P1 C1D -7.8(5) no
S2 Pd1 P1 C1D 172.6(6) no
P2 Pd1 P1 C1E -162(24) no
S1 Pd1 P1 C1E -129.6(5) no
S2 Pd1 P1 C1E 50.7(5) no
P2 Pd1 P1 C1F 83(24) no
S1 Pd1 P1 C1F 116.0(4) no
S2 Pd1 P1 C1F -63.6(4) no
P2 Pd1 S2 C3 -71.7(5) no
S1 Pd1 S2 C3 -10(30) no
P1 Pd1 S2 C3 108.0(5) no
P2 Pd1 S1 C1 -106.2(4) no
P1 Pd1 S1 C1 74.1(4) no
S2 Pd1 S1 C1 -168(100) no
S1 Pd1 P2 C1A 68.6(4) no
P1 Pd1 P2 C1A 101(24) no
S2 Pd1 P2 C1A -111.8(4) no
S1 Pd1 P2 C1B -174.7(5) no
P1 Pd1 P2 C1B -142(24) no
S2 Pd1 P2 C1B 4.9(5) no
S1 Pd1 P2 C1C -49.2(5) no
P1 Pd1 P2 C1C -16(24) no
S2 Pd1 P2 C1C 130.4(5) no
Pd1 S1 C1 O1 5.1(14) no
Pd1 S1 C1 C2 -173.5(7) no
Pd1 S2 C3 O2 -6.5(15) no
Pd1 S2 C3 C4 173.6(9) no
C1B P2 C1A C2A -70.7(10) no
C1C P2 C1A C2A -179.8(9) no
Pd1 P2 C1A C2A 55.4(10) no
P2 C1A C2A C3A -172.3(10) no
C1A C2A C3A C4A -175.4(12) no
C1A P2 C1B C2B -52.2(11) no
C1C P2 C1B C2B 55.4(11) no
Pd1 P2 C1B C2B -174.3(9) no
P2 C1B C2B C3B -177.4(12) no
C1B C2B C3B C4B 172.9(14) no
C1A P2 C1C C2C -174.0(10) no
C1B P2 C1C C2C 79.8(11) no
Pd1 P2 C1C C2C -51.7(11) no
P2 C1C C2C C3C 176.8(13) no
C1C C2C C3C C4C -171.8(17) no
C1E P1 C1D C2D -54.1(11) no
C1F P1 C1D C2D 54.2(11) no
Pd1 P1 C1D C2D 178.7(8) no
P1 C1D C2D C3D -175.8(10) no
C1D C2D C3D C4D -179.2(12) no
C1D P1 C1E C2E -61.9(13) no
C1F P1 C1E C2E -174.0(12) no
Pd1 P1 C1E C2E 67.8(13) no
P1 C1E C2E C3E -83.5(15) no
C1E C2E C3E C4E -169.1(15) no
C1D P1 C1F C2F 67.1(11) no
C1E P1 C1F C2F 175.8(10) no
Pd1 P1 C1F C2F -62.6(10) no
P1 C1F C2F C3F 179.6(10) no
C1F C2F C3F C4F -175.8(15) no
